data_7127320
loop_
_publ_author_name
'Lv, Yunhe'
'Pu, Weiya'
'Wang, Xiaoxing'

_publ_section_title
;
 Ligand-free copper-catalyzed regio- and stereoselective
 1,1-alkylmonofluoroalkylation of terminal alkynes.
;
_journal_issue 85
_journal_name_full 'Chemical communications (Cambridge, England)'
_journal_page_first 12933
_journal_page_last 12936
_journal_paper_doi 10.1039/d0cc05887d
_journal_volume 56
_journal_year 2020
_chemical_formula_sum 'C30 H25 F N2 O5'
_chemical_formula_weight 512.52
_space_group_crystal_system triclinic
_space_group_IT_number 2
_space_group_name_Hall '-P 1'
_space_group_name_H-M_alt 'P -1'
_atom_sites_solution_hydrogens geom
_audit_creation_method SHELXL-2017/1
_audit_update_record
;
2019-07-09 deposited with the CCDC.	2020-09-21 downloaded from the CCDC.
;
_cell_angle_alpha 68.117(3)
_cell_angle_beta 74.662(4)
_cell_angle_gamma 67.141(3)
_cell_formula_units_Z 2
_cell_length_a 10.0079(5)
_cell_length_b 11.0103(5)
_cell_length_c 13.8154(7)
_cell_measurement_reflns_used 3348
_cell_measurement_temperature 296(2)
_cell_measurement_theta_max 22.67
_cell_measurement_theta_min 2.56
_cell_volume 1288.86(12)
_computing_cell_refinement 'Bruker SAINT'
_computing_data_collection 'Bruker APEX2'
_computing_data_reduction 'Bruker SAINT'
_computing_molecular_graphics 'Bruker SHELXTL'
_computing_publication_material 'Bruker SHELXTL'
_computing_structure_refinement 'SHELXL-2017 (Sheldrick 2017)'
_computing_structure_solution 'SHELXS-2017 (Sheldrick 2017)'
_diffrn_ambient_temperature 296(2)
_diffrn_measured_fraction_theta_full 0.994
_diffrn_measured_fraction_theta_max 0.994
_diffrn_measurement_device_type 'Bruker APEX-II CCD'
_diffrn_measurement_method '\f and \w scans'
_diffrn_radiation_type MoK\a
_diffrn_radiation_wavelength 0.71073
_diffrn_reflns_av_R_equivalents 0.0290
_diffrn_reflns_av_unetI/netI 0.0328
_diffrn_reflns_Laue_measured_fraction_full 0.994
_diffrn_reflns_Laue_measured_fraction_max 0.994
_diffrn_reflns_limit_h_max 11
_diffrn_reflns_limit_h_min -11
_diffrn_reflns_limit_k_max 13
_diffrn_reflns_limit_k_min -12
_diffrn_reflns_limit_l_max 16
_diffrn_reflns_limit_l_min -16
_diffrn_reflns_number 13223
_diffrn_reflns_point_group_measured_fraction_full 0.994
_diffrn_reflns_point_group_measured_fraction_max 0.994
_diffrn_reflns_theta_full 24.999
_diffrn_reflns_theta_max 24.999
_diffrn_reflns_theta_min 3.465
_exptl_absorpt_coefficient_mu 0.095
_exptl_absorpt_correction_type none
_exptl_crystal_colour colorless
_exptl_crystal_density_diffrn 1.321
_exptl_crystal_description block
_exptl_crystal_F_000 536
_exptl_crystal_size_max 0.200
_exptl_crystal_size_mid 0.200
_exptl_crystal_size_min 0.200
_refine_diff_density_max 0.807
_refine_diff_density_min -0.579
_refine_diff_density_rms 0.052
_refine_ls_extinction_coef 0.009(3)
_refine_ls_extinction_expression Fc^*^=kFc[1+0.001xFc^2^\l^3^/sin(2\q)]^-1/4^
_refine_ls_extinction_method 'SHELXL-2017/1 (Sheldrick 2017)'
_refine_ls_goodness_of_fit_ref 1.087
_refine_ls_hydrogen_treatment constr
_refine_ls_matrix_type full
_refine_ls_number_parameters 344
_refine_ls_number_reflns 4505
_refine_ls_number_restraints 84
_refine_ls_restrained_S_all 1.256
_refine_ls_R_factor_all 0.0874
_refine_ls_R_factor_gt 0.0659
_refine_ls_shift/su_max 0.001
_refine_ls_shift/su_mean 0.000
_refine_ls_structure_factor_coef Fsqd
_refine_ls_weighting_details 'w=1/[\s^2^(Fo^2^)+(0.0936P)^2^+0.8309P] where P=(Fo^2^+2Fc^2^)/3'
_refine_ls_weighting_scheme calc
_refine_ls_wR_factor_gt 0.1798
_refine_ls_wR_factor_ref 0.1960
_reflns_Friedel_coverage 0.000
_reflns_number_gt 3297
_reflns_number_total 4505
_reflns_threshold_expression 'I > 2\s(I)'
_cod_data_source_file d0cc05887d2.cif
_cod_data_source_block 1
_cod_depositor_comments 'Adding full bibliography for 7127320.cif.'
_cod_original_cell_volume 1288.87(12)
_cod_database_code 7127320
_shelx_shelxl_version_number 2017/1
_shelx_space_group_comment
;
The symmetry employed for this shelxl refinement is uniquely defined
by the following loop, which should always be used as a source of
symmetry information in preference to the above space-group names.
They are only intended as comments.
;
_shelx_estimated_absorpt_t_min 0.981
_shelx_estimated_absorpt_t_max 0.981

loop_
_space_group_symop_operation_xyz
'x, y, z'
'-x, -y, -z'

loop_
_atom_site_label
_atom_site_type_symbol
_atom_site_fract_x
_atom_site_fract_y
_atom_site_fract_z
_atom_site_U_iso_or_equiv
_atom_site_adp_type
_atom_site_occupancy
_atom_site_site_symmetry_order
_atom_site_calc_flag
_atom_site_refinement_flags_posn
_atom_site_refinement_flags_adp
_atom_site_refinement_flags_occupancy
_atom_site_disorder_assembly
_atom_site_disorder_group
F1 F 0.24952(18) 0.58176(18) 0.20510(13) 0.0547(5) Uani 1 1 d . . . . .
O5 O 0.5724(2) 0.1862(2) 0.36708(19) 0.0550(6) Uani 1 1 d . . . . .
O2 O 0.6220(2) 0.4151(2) 0.15320(17) 0.0562(6) Uani 1 1 d . . . . .
N1 N 0.7777(2) 0.2238(2) 0.37109(18) 0.0411(6) Uani 1 1 d . . . . .
H1A H 0.807689 0.286104 0.373024 0.049 Uiso 1 1 calc R U . . .
C18 C 1.1494(3) -0.0318(3) 0.3583(2) 0.0394(6) Uani 1 1 d . . . . .
C17 C 1.0324(3) 0.0920(3) 0.3603(2) 0.0357(6) Uani 1 1 d . . . . .
C9 C 0.6315(3) 0.2607(3) 0.3715(2) 0.0391(6) Uani 1 1 d . . . . .
C10 C 0.8866(3) 0.0968(3) 0.3679(2) 0.0365(6) Uani 1 1 d . . . . .
C4 C 0.4407(3) 0.6641(3) 0.1827(2) 0.0470(7) Uani 1 1 d . . . . .
C11 C 0.8605(3) -0.0187(3) 0.3726(3) 0.0490(7) Uani 1 1 d . . . . .
H11A H 0.765050 -0.016417 0.377702 0.059 Uiso 1 1 calc R U . . .
C2 C 0.3968(3) 0.4666(3) 0.3435(2) 0.0383(6) Uani 1 1 d . . . . .
C19 C 0.2475(3) 0.4122(3) 0.5232(2) 0.0392(6) Uani 1 1 d . . . . .
C1 C 0.2707(3) 0.4697(3) 0.4078(2) 0.0382(6) Uani 1 1 d . . . . .
H1B H 0.186536 0.513904 0.375473 0.046 Uiso 1 1 calc R U . . .
C20 C 0.3246(3) 0.2779(3) 0.5782(2) 0.0441(7) Uani 1 1 d . . . . .
H20A H 0.396480 0.220718 0.541504 0.053 Uiso 1 1 calc R U . . .
C30 C 0.1387(3) 0.4935(3) 0.5809(2) 0.0451(7) Uani 1 1 d . . . . .
H30A H 0.083229 0.582080 0.545636 0.054 Uiso 1 1 calc R U . . .
C13 C 1.1181(3) -0.1480(3) 0.3634(2) 0.0489(7) Uani 1 1 d . . . . .
H13A H 1.193812 -0.230271 0.362570 0.059 Uiso 1 1 calc R U . . .
C3 C 0.3919(3) 0.5348(3) 0.2262(2) 0.0416(7) Uani 1 1 d . . . . .
C21 C 0.2958(3) 0.2291(3) 0.6861(2) 0.0488(7) Uani 1 1 d . . . . .
H21A H 0.347984 0.139028 0.721166 0.059 Uiso 1 1 calc R U . . .
C8 C 0.5455(3) 0.4056(3) 0.3802(2) 0.0408(6) Uani 1 1 d . . . . .
H8A H 0.532249 0.402593 0.453114 0.049 Uiso 1 1 calc R U . . .
H8B H 0.602708 0.466325 0.338833 0.049 Uiso 1 1 calc R U . . .
C29 C 0.1117(3) 0.4455(3) 0.6889(2) 0.0513(8) Uani 1 1 d . . . . .
H29A H 0.040198 0.502913 0.725628 0.062 Uiso 1 1 calc R U . . .
C12 C 0.9781(3) -0.1407(3) 0.3696(3) 0.0548(8) Uani 1 1 d . . . . .
H12A H 0.959257 -0.218117 0.371977 0.066 Uiso 1 1 calc R U . . .
C28 C 0.1896(3) 0.3122(3) 0.7440(2) 0.0511(7) Uani 1 1 d . U . . .
C14 C 1.2918(3) -0.0314(3) 0.3502(3) 0.0513(8) Uani 1 1 d . . . . .
H14A H 1.371323 -0.111222 0.349424 0.062 Uiso 1 1 calc R U . . .
C6 C 0.4807(4) 0.4327(3) 0.1632(2) 0.0494(7) Uani 1 1 d . . . . .
C16 C 1.1906(4) 0.2036(4) 0.3454(3) 0.0686(10) Uani 1 1 d . . . . .
H16A H 1.206815 0.283521 0.340381 0.082 Uiso 1 1 calc R U . . .
C15 C 1.3128(4) 0.0860(4) 0.3437(3) 0.0685(10) Uani 1 1 d . . . . .
H15A H 1.406580 0.088125 0.338154 0.082 Uiso 1 1 calc R U . . .
C27 C 0.1606(4) 0.2628(4) 0.8598(3) 0.0718(8) Uani 1 1 d . U . . .
C22 C 0.1483(5) 0.1329(5) 0.9112(4) 0.0927(11) Uani 1 1 d . U . . .
H22A H 0.155746 0.075622 0.873380 0.111 Uiso 1 1 calc R U . . .
C5 C 0.4808(5) 0.8382(4) 0.0264(3) 0.0851(13) Uani 1 1 d . . . . .
H5A H 0.473708 0.866464 -0.047241 0.128 Uiso 1 1 calc R U . . .
H5B H 0.417741 0.911461 0.055393 0.128 Uiso 1 1 calc R U . . .
H5C H 0.580132 0.817627 0.035099 0.128 Uiso 1 1 calc R U . . .
C24 C 0.1160(6) 0.1771(7) 1.0717(5) 0.1135(13) Uani 1 1 d . U . . .
H24A H 0.101252 0.147165 1.144947 0.136 Uiso 1 1 calc R U . . .
C23 C 0.1232(6) 0.0869(6) 1.0265(4) 0.1137(13) Uani 1 1 d . U . . .
H23A H 0.113061 0.000760 1.065358 0.136 Uiso 1 1 calc R U . . .
C7 C 0.7222(5) 0.3159(5) 0.0990(3) 0.0864(13) Uani 1 1 d . . . . .
H7A H 0.821014 0.310988 0.096029 0.130 Uiso 1 1 calc R U . . .
H7B H 0.711664 0.226401 0.136501 0.130 Uiso 1 1 calc R U . . .
H7C H 0.699922 0.344896 0.028752 0.130 Uiso 1 1 calc R U . . .
C26 C 0.1476(5) 0.3461(5) 0.9186(3) 0.0914(10) Uani 1 1 d . U . . .
H26A H 0.153185 0.434685 0.883325 0.110 Uiso 1 1 calc R U . . .
C25 C 0.1265(6) 0.3021(6) 1.0289(4) 0.1111(12) Uani 1 1 d . U . . .
H25A H 0.120486 0.356679 1.068523 0.133 Uiso 1 1 calc R U . . .
N2 N 1.0547(3) 0.2096(2) 0.3536(2) 0.0500(6) Uani 1 1 d . . . . .
O4 O 0.4370(3) 0.7162(2) 0.08042(18) 0.0693(7) Uani 1 1 d . . . . .
O3 O 0.4729(3) 0.7099(2) 0.2352(2) 0.0689(7) Uani 1 1 d . . . . .
O1 O 0.4279(3) 0.3791(3) 0.1299(2) 0.0760(7) Uani 1 1 d . . . . .

loop_
_atom_site_aniso_label
_atom_site_aniso_U_11
_atom_site_aniso_U_22
_atom_site_aniso_U_33
_atom_site_aniso_U_23
_atom_site_aniso_U_13
_atom_site_aniso_U_12
F1 0.0393(10) 0.0681(11) 0.0546(11) -0.0139(8) -0.0127(8) -0.0160(8)
O5 0.0373(11) 0.0486(12) 0.0887(16) -0.0290(11) -0.0137(10) -0.0127(9)
O2 0.0444(13) 0.0623(13) 0.0583(13) -0.0271(11) -0.0007(10) -0.0094(10)
N1 0.0318(12) 0.0368(12) 0.0589(15) -0.0196(11) -0.0086(10) -0.0091(9)
C18 0.0347(15) 0.0416(14) 0.0405(15) -0.0147(11) -0.0059(11) -0.0084(11)
C17 0.0350(14) 0.0373(13) 0.0379(14) -0.0147(11) -0.0052(11) -0.0117(11)
C9 0.0339(15) 0.0408(14) 0.0428(15) -0.0140(12) -0.0062(12) -0.0103(12)
C10 0.0330(14) 0.0350(13) 0.0400(15) -0.0116(11) -0.0063(11) -0.0084(11)
C4 0.0385(16) 0.0414(15) 0.0571(19) -0.0165(14) -0.0042(13) -0.0089(12)
C11 0.0374(16) 0.0393(15) 0.073(2) -0.0164(14) -0.0117(14) -0.0127(12)
C2 0.0325(14) 0.0366(14) 0.0474(16) -0.0186(12) -0.0048(12) -0.0079(11)
C19 0.0291(14) 0.0414(14) 0.0505(17) -0.0171(12) -0.0050(12) -0.0124(11)
C1 0.0322(14) 0.0362(13) 0.0477(16) -0.0158(12) -0.0064(12) -0.0092(11)
C20 0.0343(15) 0.0436(15) 0.0526(18) -0.0175(13) -0.0046(13) -0.0090(12)
C30 0.0375(16) 0.0413(15) 0.0528(18) -0.0152(13) -0.0043(13) -0.0095(12)
C13 0.0404(17) 0.0345(14) 0.067(2) -0.0178(13) -0.0090(14) -0.0045(12)
C3 0.0295(14) 0.0450(15) 0.0497(17) -0.0156(12) -0.0065(12) -0.0096(12)
C21 0.0396(16) 0.0464(16) 0.0529(19) -0.0080(13) -0.0104(13) -0.0103(13)
C8 0.0309(14) 0.0442(15) 0.0498(16) -0.0190(12) -0.0055(12) -0.0104(12)
C29 0.0403(17) 0.0579(18) 0.0540(19) -0.0254(15) 0.0005(14) -0.0108(14)
C12 0.0460(18) 0.0370(15) 0.084(2) -0.0198(15) -0.0121(16) -0.0128(13)
C28 0.0424(14) 0.0632(15) 0.0488(14) -0.0174(12) -0.0068(11) -0.0177(12)
C14 0.0323(15) 0.0541(17) 0.071(2) -0.0290(15) -0.0049(14) -0.0088(13)
C6 0.055(2) 0.0496(17) 0.0447(17) -0.0147(13) -0.0057(14) -0.0185(14)
C16 0.045(2) 0.063(2) 0.116(3) -0.047(2) -0.0052(19) -0.0212(16)
C15 0.0343(17) 0.079(2) 0.108(3) -0.049(2) -0.0037(17) -0.0193(16)
C27 0.0565(14) 0.0855(15) 0.0606(14) -0.0173(12) -0.0092(12) -0.0139(12)
C22 0.0717(17) 0.1005(18) 0.0778(17) -0.0069(15) -0.0072(14) -0.0201(14)
C5 0.085(3) 0.059(2) 0.091(3) 0.012(2) -0.017(2) -0.033(2)
C24 0.0927(18) 0.124(2) 0.0903(18) -0.0227(16) -0.0069(16) -0.0145(16)
C23 0.0875(18) 0.1151(19) 0.0981(18) -0.0045(16) -0.0095(16) -0.0202(16)
C7 0.068(3) 0.090(3) 0.088(3) -0.053(2) 0.001(2) 0.005(2)
C26 0.0800(17) 0.1081(18) 0.0709(16) -0.0315(14) -0.0123(14) -0.0096(15)
C25 0.0972(19) 0.1247(19) 0.0878(18) -0.0353(16) -0.0103(16) -0.0104(16)
N2 0.0379(14) 0.0460(13) 0.0766(18) -0.0307(12) -0.0058(12) -0.0145(11)
O4 0.0900(19) 0.0588(14) 0.0571(15) -0.0011(11) -0.0137(13) -0.0356(13)
O3 0.0832(18) 0.0609(14) 0.0767(17) -0.0235(12) -0.0105(13) -0.0359(13)
O1 0.0817(18) 0.0861(18) 0.0857(18) -0.0494(15) -0.0086(14) -0.0333(14)

loop_
_atom_type_symbol
_atom_type_description
_atom_type_scat_dispersion_real
_atom_type_scat_dispersion_imag
_atom_type_scat_source
C C 0.0033 0.0016 'International Tables Vol C Tables 4.2.6.8 and 6.1.1.4'
H H 0.0000 0.0000 'International Tables Vol C Tables 4.2.6.8 and 6.1.1.4'
N N 0.0061 0.0033 'International Tables Vol C Tables 4.2.6.8 and 6.1.1.4'
O O 0.0106 0.0060 'International Tables Vol C Tables 4.2.6.8 and 6.1.1.4'
F F 0.0171 0.0103 'International Tables Vol C Tables 4.2.6.8 and 6.1.1.4'

loop_
_geom_angle_atom_site_label_1
_geom_angle_atom_site_label_2
_geom_angle_atom_site_label_3
_geom_angle
_geom_angle_site_symmetry_1
_geom_angle_site_symmetry_3
_geom_angle_publ_flag
C6 O2 C7 116.2(3) . . ?
C9 N1 C10 128.4(2) . . ?
C14 C18 C17 117.8(2) . . ?
C14 C18 C13 123.3(3) . . ?
C17 C18 C13 118.9(2) . . ?
N2 C17 C18 122.2(2) . . ?
N2 C17 C10 118.0(2) . . ?
C18 C17 C10 119.8(2) . . ?
O5 C9 N1 124.0(2) . . ?
O5 C9 C8 122.1(2) . . ?
N1 C9 C8 113.9(2) . . ?
C11 C10 N1 124.9(2) . . ?
C11 C10 C17 119.5(2) . . ?
N1 C10 C17 115.6(2) . . ?
O3 C4 O4 126.1(3) . . ?
O3 C4 C3 124.2(3) . . ?
O4 C4 C3 109.6(2) . . ?
C10 C11 C12 120.0(3) . . ?
C1 C2 C8 124.3(3) . . ?
C1 C2 C3 118.4(2) . . ?
C8 C2 C3 117.2(2) . . ?
C20 C19 C30 117.8(3) . . ?
C20 C19 C1 123.5(2) . . ?
C30 C19 C1 118.6(2) . . ?
C2 C1 C19 128.4(2) . . ?
C21 C20 C19 120.8(3) . . ?
C29 C30 C19 121.3(3) . . ?
C12 C13 C18 120.2(3) . . ?
F1 C3 C2 110.2(2) . . ?
F1 C3 C6 105.9(2) . . ?
C2 C3 C6 112.0(2) . . ?
F1 C3 C4 105.1(2) . . ?
C2 C3 C4 112.7(2) . . ?
C6 C3 C4 110.5(2) . . ?
C20 C21 C28 121.3(3) . . ?
C2 C8 C9 114.1(2) . . ?
C30 C29 C28 120.9(3) . . ?
C13 C12 C11 121.5(3) . . ?
C29 C28 C21 117.8(3) . . ?
C29 C28 C27 120.3(3) . . ?
C21 C28 C27 121.9(3) . . ?
C15 C14 C18 119.6(3) . . ?
O1 C6 O2 126.7(3) . . ?
O1 C6 C3 123.9(3) . . ?
O2 C6 C3 109.3(2) . . ?
N2 C16 C15 124.8(3) . . ?
C14 C15 C16 118.5(3) . . ?
C22 C27 C26 119.2(4) . . ?
C22 C27 C28 120.7(4) . . ?
C26 C27 C28 120.1(4) . . ?
C27 C22 C23 118.7(5) . . ?
C25 C24 C23 130.0(6) . . ?
C24 C23 C22 115.2(6) . . ?
C25 C26 C27 122.6(5) . . ?
C24 C25 C26 114.4(6) . . ?
C16 N2 C17 117.1(3) . . ?
C4 O4 C5 117.0(3) . . ?

loop_
_geom_bond_atom_site_label_1
_geom_bond_atom_site_label_2
_geom_bond_distance
_geom_bond_site_symmetry_2
_geom_bond_publ_flag
F1 C3 1.384(3) . ?
O5 C9 1.209(3) . ?
O2 C6 1.326(4) . ?
O2 C7 1.456(4) . ?
N1 C9 1.357(3) . ?
N1 C10 1.408(3) . ?
C18 C14 1.401(4) . ?
C18 C17 1.415(4) . ?
C18 C13 1.404(4) . ?
C17 N2 1.363(3) . ?
C17 C10 1.417(4) . ?
C9 C8 1.524(4) . ?
C10 C11 1.370(4) . ?
C4 O3 1.186(4) . ?
C4 O4 1.316(4) . ?
C4 C3 1.541(4) . ?
C11 C12 1.407(4) . ?
C2 C1 1.334(4) . ?
C2 C8 1.514(4) . ?
C2 C3 1.517(4) . ?
C19 C20 1.395(4) . ?
C19 C30 1.392(4) . ?
C19 C1 1.470(4) . ?
C20 C21 1.374(4) . ?
C30 C29 1.374(4) . ?
C13 C12 1.352(4) . ?
C3 C6 1.534(4) . ?
C21 C28 1.395(4) . ?
C29 C28 1.391(4) . ?
C28 C27 1.472(5) . ?
C14 C15 1.356(4) . ?
C6 O1 1.188(4) . ?
C16 N2 1.312(4) . ?
C16 C15 1.396(5) . ?
C27 C22 1.377(6) . ?
C27 C26 1.388(6) . ?
C22 C23 1.465(7) . ?
C5 O4 1.445(4) . ?
C24 C25 1.315(8) . ?
C24 C23 1.327(8) . ?
C26 C25 1.400(6) . ?
